data_1543575
loop_
_publ_author_name
'Spendel, Katherine'
'Nazarenko, Alexander Y.'

_publ_section_title
;
 5,7,7,12,14,14-Hexamethyl-4,11-diaza-1,8-diazoniacyclotetradeca-4,11-diene
 bis(methanesulfonate)
;
_journal_coeditor_code HB4059
_journal_issue 6
_journal_name_full IUCrData
_journal_page_first x161033
_journal_paper_doi 10.1107/S2414314616010336
_journal_volume 1
_journal_year 2016
_chemical_formula_iupac 'C16 H34 N4 2+, 2C H3 O3 S -'
_chemical_formula_moiety 'C16 H34 N4 2+, 2(C H3 O3 S -)'
_chemical_formula_sum 'C18 H40 N4 O6 S2'
_chemical_formula_weight 472.66
_chemical_name_systematic
;
5,7,7,12,14,14-Hexamethyl-4,11-diaza-1,8-diazoniacyclotetradeca-4,11-diene
bis(methanesulfonate)
;
_space_group_crystal_system monoclinic
_space_group_IT_number 14
_space_group_name_Hall '-P 2yn'
_space_group_name_H-M_alt 'P 1 21/n 1'
_symmetry_space_group_name_Hall '-P 2yn'
_symmetry_space_group_name_H-M 'P 1 21/n 1'
_atom_sites_solution_hydrogens mixed
_audit_creation_method
;
Olex2 1.2
(compiled 2015.09.30 svn.r3233 for OlexSys, GUI svn.r5103)
;
_cell_angle_alpha 90
_cell_angle_beta 94.003(4)
_cell_angle_gamma 90
_cell_formula_units_Z 2
_cell_length_a 9.7931(12)
_cell_length_b 8.6816(11)
_cell_length_c 14.1098(17)
_cell_measurement_reflns_used 9910
_cell_measurement_temperature 173(2)
_cell_measurement_theta_max 33.79
_cell_measurement_theta_min 3.14
_cell_volume 1196.7(3)
_computing_cell_refinement
;
SAINT (Bruker, 2013)
;
_computing_data_collection
;
APEX2 (Bruker, 2013)
;
_computing_data_reduction
;
SAINT (Bruker, 2013)
;
_computing_molecular_graphics
;
OLEX2 (Dolomanov <i>et al.</i>,  2009)
;
_computing_publication_material
;
OLEX2 (Dolomanov <i>et al.</i>,  2009)
;
_computing_structure_refinement
;
SHELXL2014 (Sheldrick, 2015b)
;
_computing_structure_solution
;
SHELXT (Sheldrick, 2015a)
;
_diffrn_ambient_temperature 173
_diffrn_measured_fraction_theta_full 0.999
_diffrn_measured_fraction_theta_max 0.999
_diffrn_measurement_device_type 'Bruker PHOTON 100 CMOS'
_diffrn_measurement_method '\f and \w scans'
_diffrn_radiation_type MoK\a
_diffrn_radiation_wavelength 0.71073
_diffrn_reflns_av_R_equivalents 0.0517
_diffrn_reflns_limit_h_max 15
_diffrn_reflns_limit_h_min -15
_diffrn_reflns_limit_k_max 14
_diffrn_reflns_limit_k_min -14
_diffrn_reflns_limit_l_max 22
_diffrn_reflns_limit_l_min -22
_diffrn_reflns_number 62436
_diffrn_reflns_theta_full 26.000
_diffrn_reflns_theta_max 34.967
_diffrn_reflns_theta_min 2.894
_diffrn_standards_number 0
_exptl_absorpt_coefficient_mu 0.262
_exptl_absorpt_correction_T_max 0.9522
_exptl_absorpt_correction_T_min 0.8930
_exptl_absorpt_correction_type multi-scan
_exptl_absorpt_process_details
;
(SADABS; Bruker, 2014)
;
_exptl_crystal_colour colourless
_exptl_crystal_density_diffrn 1.312
_exptl_crystal_description block
_exptl_crystal_F_000 512
_exptl_crystal_size_max 0.585
_exptl_crystal_size_mid 0.418
_exptl_crystal_size_min 0.216
_refine_diff_density_max 0.513
_refine_diff_density_min -0.381
_refine_ls_extinction_method none
_refine_ls_goodness_of_fit_ref 1.048
_refine_ls_hydrogen_treatment mixed
_refine_ls_matrix_type full
_refine_ls_number_parameters 206
_refine_ls_number_reflns 5245
_refine_ls_number_restraints 0
_refine_ls_restrained_S_all 1.048
_refine_ls_R_factor_all 0.0627
_refine_ls_R_factor_gt 0.0408
_refine_ls_shift/su_max 0.000
_refine_ls_shift/su_mean 0.000
_refine_ls_structure_factor_coef Fsqd
_refine_ls_weighting_details 'w=1/[\s^2^(Fo^2^)+(0.0567P)^2^+0.2818P] where P=(Fo^2^+2Fc^2^)/3'
_refine_ls_weighting_scheme calc
_refine_ls_wR_factor_gt 0.0999
_refine_ls_wR_factor_ref 0.1102
_reflns_number_gt 3974
_reflns_number_total 5245
_reflns_threshold_expression 'I > 2\s(I)'
_cod_data_source_file hb4059sup1.cif
_cod_data_source_block I
_cod_database_code 1543575
_shelx_space_group_comment
;
The symmetry employed for this shelxl refinement is uniquely defined
by the following loop, which should always be used as a source of
symmetry information in preference to the above space-group names.
They are only intended as comments.
;
_shelx_estimated_absorpt_t_min 0.862
_shelx_estimated_absorpt_t_max 0.946

loop_
_space_group_symop_operation_xyz
'x, y, z'
'-x+1/2, y+1/2, -z+1/2'
'-x, -y, -z'
'x-1/2, -y-1/2, z-1/2'

loop_
_atom_site_type_symbol
_atom_site_label
_atom_site_fract_x
_atom_site_fract_y
_atom_site_fract_z
_atom_site_U_iso_or_equiv
_atom_site_adp_type
_atom_site_calc_flag
_atom_site_occupancy
N N1 0.59253(8) 0.19791(10) 0.43144(6) 0.01580(14) Uani d 1
H H1A 0.5572(15) 0.1012(18) 0.4307(10) 0.026(4) Uiso d 1
H H1B 0.5421(14) 0.2614(18) 0.3951(11) 0.024(3) Uiso d 1
N N2 0.38388(9) 0.11848(10) 0.56274(6) 0.01794(15) Uani d 1
C C1 0.15447(12) 0.23278(13) 0.52301(10) 0.0294(2) Uani d 1
H H1C 0.0816(8) 0.2253(7) 0.5587(6) 0.035 Uiso calc 1
H H1D 0.1260(8) 0.2250(6) 0.4608(6) 0.035 Uiso calc 1
H H1E 0.1961(5) 0.3248(9) 0.5338(6) 0.035 Uiso calc 1
C C2 0.18794(10) -0.05125(11) 0.55689(7) 0.01856(17) Uani d 1
H H2A 0.1594(15) -0.0847(17) 0.4937(11) 0.024(3) Uiso d 1
H H2B 0.1079(17) -0.0392(18) 0.5879(11) 0.032(4) Uiso d 1
C C3 0.25378(10) 0.10527(11) 0.54911(7) 0.01759(17) Uani d 1
C C4 0.44688(11) 0.27092(12) 0.55915(8) 0.02115(19) Uani d 1
H H4A 0.3995(15) 0.3410(18) 0.5181(11) 0.028(4) Uiso d 1
H H4B 0.4501(16) 0.3166(19) 0.6210(12) 0.033(4) Uiso d 1
C C5 0.59251(10) 0.25877(12) 0.53033(7) 0.01873(17) Uani d 1
H H5A 0.6330(15) 0.3588(18) 0.5318(10) 0.026(4) Uiso d 1
H H5B 0.6485(15) 0.1925(17) 0.5700(10) 0.024(3) Uiso d 1
C C6 0.73047(10) 0.17883(12) 0.38985(7) 0.01878(17) Uani d 1
C C7 0.80936(12) 0.33048(14) 0.39918(10) 0.0276(2) Uani d 1
H H7A 0.8375(15) 0.3512(17) 0.4650(11) 0.025(4) Uiso d 1
H H7B 0.8870(17) 0.324(2) 0.3631(12) 0.038(4) Uiso d 1
H H7C 0.7508(16) 0.4143(19) 0.3701(11) 0.033(4) Uiso d 1
C C8 0.69890(13) 0.13881(16) 0.28543(8) 0.0286(2) Uani d 1
H H8A 0.6461(17) 0.218(2) 0.2539(12) 0.041(4) Uiso d 1
H H8B 0.7831(17) 0.125(2) 0.2553(12) 0.040(4) Uiso d 1
H H8C 0.6453(17) 0.0418(18) 0.2775(11) 0.031(4) Uiso d 1
S S1 0.37838(3) 0.46573(3) 0.24372(2) 0.01973(7) Uani d 1
O O1 0.42782(10) 0.41405(11) 0.33881(6) 0.03133(19) Uani d 1
O O2 0.43476(10) 0.61414(11) 0.22043(7) 0.0351(2) Uani d 1
O O3 0.39480(10) 0.34887(11) 0.17162(6) 0.0320(2) Uani d 1
C C9 0.20072(13) 0.49311(18) 0.24961(11) 0.0343(3) Uani d 1
H H9A 0.1624(19) 0.399(2) 0.2635(12) 0.045(5) Uiso d 1
H H9B 0.1858(18) 0.566(2) 0.2955(13) 0.042(5) Uiso d 1
H H9C 0.1639(19) 0.533(2) 0.1860(14) 0.043(5) Uiso d 1

loop_
_atom_site_aniso_label
_atom_site_aniso_U_11
_atom_site_aniso_U_22
_atom_site_aniso_U_33
_atom_site_aniso_U_12
_atom_site_aniso_U_13
_atom_site_aniso_U_23
N1 0.0155(3) 0.0160(3) 0.0158(3) 0.0005(3) 0.0003(3) 0.0006(3)
N2 0.0177(4) 0.0166(3) 0.0197(4) -0.0006(3) 0.0025(3) -0.0016(3)
C1 0.0221(5) 0.0214(5) 0.0437(7) 0.0030(4) -0.0044(4) 0.0033(5)
C2 0.0148(4) 0.0184(4) 0.0224(4) -0.0002(3) 0.0008(3) 0.0001(3)
C3 0.0187(4) 0.0170(4) 0.0169(4) 0.0009(3) 0.0001(3) -0.0018(3)
C4 0.0211(4) 0.0172(4) 0.0259(5) -0.0018(3) 0.0061(4) -0.0046(4)
C5 0.0187(4) 0.0198(4) 0.0177(4) -0.0028(3) 0.0011(3) -0.0031(3)
C6 0.0178(4) 0.0204(4) 0.0185(4) 0.0004(3) 0.0042(3) 0.0025(3)
C7 0.0239(5) 0.0221(5) 0.0376(6) -0.0033(4) 0.0078(4) 0.0066(4)
C8 0.0309(6) 0.0383(6) 0.0168(4) 0.0053(5) 0.0042(4) 0.0015(4)
S1 0.02069(12) 0.01985(12) 0.01816(11) 0.00210(8) -0.00218(8) 0.00111(8)
O1 0.0413(5) 0.0299(4) 0.0213(4) 0.0110(4) -0.0083(3) 0.0019(3)
O2 0.0368(5) 0.0267(4) 0.0421(5) -0.0053(4) 0.0046(4) 0.0071(4)
O3 0.0383(5) 0.0340(5) 0.0239(4) 0.0045(4) 0.0023(3) -0.0075(3)
C9 0.0221(5) 0.0346(6) 0.0456(7) 0.0035(5) -0.0018(5) -0.0082(6)

loop_
_atom_type_symbol
_atom_type_description
_atom_type_scat_dispersion_real
_atom_type_scat_dispersion_imag
_atom_type_scat_source
C C 0.0033 0.0016 'International Tables Vol C Tables 4.2.6.8 and 6.1.1.4'
H H 0.0000 0.0000 'International Tables Vol C Tables 4.2.6.8 and 6.1.1.4'
N N 0.0061 0.0033 'International Tables Vol C Tables 4.2.6.8 and 6.1.1.4'
O O 0.0106 0.0060 'International Tables Vol C Tables 4.2.6.8 and 6.1.1.4'
S S 0.1246 0.1234 'International Tables Vol C Tables 4.2.6.8 and 6.1.1.4'

loop_
_geom_angle_atom_site_label_1
_geom_angle_atom_site_label_2
_geom_angle_atom_site_label_3
_geom_angle_site_symmetry_1
_geom_angle_site_symmetry_3
_geom_angle
H1A N1 H1B . . 112.0(13)
C5 N1 H1A . . 108.3(9)
C5 N1 H1B . . 106.6(10)
C5 N1 C6 . . 117.26(8)
C6 N1 H1A . . 104.1(9)
C6 N1 H1B . . 108.8(9)
C3 N2 C4 . . 119.58(9)
H1C C1 H1D . . 109.5
H1C C1 H1E . . 109.5
H1D C1 H1E . . 109.5
C3 C1 H1C . . 109.5
C3 C1 H1D . . 109.5
C3 C1 H1E . . 109.5
H2A C2 H2B . . 105.7(13)
C3 C2 H2A . . 107.6(9)
C3 C2 H2B . . 108.1(10)
C3 C2 C6 . 3_656 118.37(8)
C6 C2 H2A 3_656 . 110.2(9)
C6 C2 H2B 3_656 . 106.2(10)
N2 C3 C1 . . 126.24(9)
N2 C3 C2 . . 119.65(9)
C1 C3 C2 . . 114.09(8)
N2 C4 H4A . . 114.6(9)
N2 C4 H4B . . 109.3(10)
N2 C4 C5 . . 110.73(8)
H4A C4 H4B . . 106.1(13)
C5 C4 H4A . . 108.2(9)
C5 C4 H4B . . 107.6(9)
N1 C5 C4 . . 109.73(8)
N1 C5 H5A . . 108.4(9)
N1 C5 H5B . . 107.4(9)
C4 C5 H5A . . 109.2(9)
C4 C5 H5B . . 113.6(8)
H5A C5 H5B . . 108.5(12)
N1 C6 C2 . 3_656 109.68(8)
N1 C6 C7 . . 109.32(8)
N1 C6 C8 . . 105.81(8)
C7 C6 C2 . 3_656 109.73(9)
C8 C6 C2 . 3_656 111.91(9)
C8 C6 C7 . . 110.30(9)
C6 C7 H7A . . 110.6(9)
C6 C7 H7B . . 108.8(11)
C6 C7 H7C . . 108.7(9)
H7A C7 H7B . . 110.0(14)
H7A C7 H7C . . 112.1(13)
H7B C7 H7C . . 106.5(13)
C6 C8 H8A . . 110.7(10)
C6 C8 H8B . . 109.5(10)
C6 C8 H8C . . 111.8(9)
H8A C8 H8B . . 109.8(14)
H8A C8 H8C . . 107.1(14)
H8B C8 H8C . . 107.8(14)
O1 S1 C9 . . 105.20(7)
O2 S1 O1 . . 111.93(6)
O2 S1 O3 . . 113.55(6)
O2 S1 C9 . . 106.48(7)
O3 S1 O1 . . 112.43(5)
O3 S1 C9 . . 106.54(6)
S1 C9 H9A . . 107.9(12)
S1 C9 H9B . . 109.3(11)
S1 C9 H9C . . 107.3(10)
H9A C9 H9B . . 111.6(15)
H9A C9 H9C . . 111.6(16)
H9B C9 H9C . . 108.9(15)

loop_
_geom_bond_atom_site_label_1
_geom_bond_atom_site_label_2
_geom_bond_site_symmetry_2
_geom_bond_distance
N1 H1A . 0.908(16)
N1 H1B . 0.880(15)
N1 C5 . 1.4921(12)
N1 C6 . 1.5190(13)
N2 C3 . 1.2803(13)
N2 C4 . 1.4625(13)
C1 H1C . 0.905(9)
C1 H1D . 0.905(9)
C1 H1E . 0.905(9)
C1 C3 . 1.5023(15)
C2 H2A . 0.960(15)
C2 H2B . 0.930(16)
C2 C3 . 1.5113(14)
C2 C6 3_656 1.5317(14)
C4 H4A . 0.940(16)
C4 H4B . 0.956(17)
C4 C5 . 1.5137(14)
C5 H5A . 0.954(15)
C5 H5B . 0.950(15)
C6 C2 3_656 1.5316(14)
C6 C7 . 1.5275(15)
C6 C8 . 1.5242(15)
C7 H7A . 0.966(15)
C7 H7B . 0.946(17)
C7 H7C . 0.997(17)
C8 H8A . 0.952(18)
C8 H8B . 0.962(17)
C8 H8C . 0.994(16)
S1 O1 . 1.4647(9)
S1 O2 . 1.4485(9)
S1 O3 . 1.4536(9)
S1 C9 . 1.7637(13)
C9 H9A . 0.92(2)
C9 H9B . 0.925(18)
C9 H9C . 1.006(19)

loop_
_geom_hbond_atom_site_label_D
_geom_hbond_atom_site_label_H
_geom_hbond_atom_site_label_A
_geom_hbond_site_symmetry_A
_geom_hbond_distance_DH
_geom_hbond_distance_HA
_geom_hbond_distance_DA
_geom_hbond_angle_DHA
N1 H1A N2 3_656 0.908(16) 1.993(16) 2.7572(13) 140.9(13)
N1 H1B O1 . 0.880(15) 1.875(15) 2.7453(12) 169.5(14)

loop_
_geom_torsion_atom_site_label_1
_geom_torsion_atom_site_label_2
_geom_torsion_atom_site_label_3
_geom_torsion_atom_site_label_4
_geom_torsion_site_symmetry_1
_geom_torsion_site_symmetry_3
_geom_torsion_site_symmetry_4
_geom_torsion
_geom_torsion_publ_flag
C6 N1 C5 C4 . . . 179.58(8) y
N2 C4 C5 N1 . . . 64.44(11) y
C3 N2 C4 C5 . . . -153.05(9) y
C4 N2 C3 C1 . . . 4.03(16) ?
C4 N2 C3 C2 . . . -177.43(9) y
C5 N1 C6 C7 . . . -53.05(11) ?
C5 N1 C6 C8 . . . -171.83(9) ?
C6 C2 C3 N2 3_656 . . 18.86(14) y
C6 C2 C3 C1 3_656 . . -162.42(9) ?
N1 C6 C2 C3 . 3_656 3_656 54.12(11) y
C5 N1 C6 C2 . . 3_656 67.30(11) y

_cod_database_fobs_code 1543575
